data_4020650
loop_
_publ_author_name
'Wanlong Jiang'
'Chen Chen'
'Dragan Marinkovic'
'Joe A. Tran'
'Caroline W. Chen'
'L. Melissa Arellano'
'Nicole S. White'
'Fabio C. Tucci'

_publ_section_title
;
 Practical Asymmetric Synthesis of \a-Branched
 2-Piperazinylbenzylamines by 1,2-Additions of Organometallic
 Reagents to N-tert-Butanesulfinyl Imines
;
_journal_name_full 'Journal of Organic Chemistry'
_journal_page_first 8924
_journal_page_last 8931
_journal_paper_doi 10.1021/jo051514p
_journal_volume 70
_journal_year 2005
_chemical_formula_moiety 'C20 H30 Cl N3 O3 S'
_chemical_formula_sum 'C20 H30 Cl N3 O3 S'
_chemical_formula_weight 427.98
_space_group_IT_number 19
_space_group_name_Hall 'P 2ac 2ab'
_space_group_name_H-M_alt 'P 21 21 21'
_symmetry_cell_setting orthorhombic
_symmetry_space_group_name_Hall 'P 2ac 2ab'
_symmetry_space_group_name_H-M 'P 21 21 21'
_cell_angle_alpha 90.00
_cell_angle_beta 90.00
_cell_angle_gamma 90.00
_cell_formula_units_Z 4
_cell_length_a 7.3109(5)
_cell_length_b 15.1760(11)
_cell_length_c 20.6948(15)
_cell_measurement_temperature 117(2)
_cell_volume 2296.1(3)
_diffrn_ambient_temperature 117(2)
_exptl_crystal_density_diffrn 1.238
_cod_depositor_comments
;
The following automatic conversions were performed:
'_symmetry_cell_setting' value 'Orthorhombic' changed to 'orthorhombic'
according to '/home/saulius/struct/CIF-dictionaries/cif_core.dic'
dictionary named 'cif_core.dic' version 2.4.1 from 2010-06-29.

Automatic conversion script
Id: cif_fix_enum 1527 2010-12-29 10:47:43Z saulius 
;
_cod_database_code 4020650

loop_
_symmetry_equiv_pos_as_xyz
'x, y, z'
'-x+1/2, -y, z+1/2'
'x+1/2, -y+1/2, -z'
'-x, y+1/2, -z+1/2'

loop_
_atom_site_label
_atom_site_type_symbol
_atom_site_fract_x
_atom_site_fract_y
_atom_site_fract_z
_atom_site_U_iso_or_equiv
_atom_site_adp_type
_atom_site_occupancy
_atom_site_symmetry_multiplicity
_atom_site_calc_flag
_atom_site_refinement_flags
_atom_site_disorder_assembly
_atom_site_disorder_group
S1 S 0.71509(8) 0.83995(4) 0.86659(3) 0.02310(13) Uani 1 1 d . . .
O2 O 0.8857(2) 0.82041(10) 0.90313(8) 0.0296(4) Uani 1 1 d . . .
C3 C 0.5220(3) 0.80453(14) 0.91787(11) 0.0240(5) Uani 1 1 d . . .
C4 C 0.3435(3) 0.83093(18) 0.88522(14) 0.0320(6) Uani 1 1 d . . .
C5 C 0.5433(4) 0.70396(15) 0.91937(15) 0.0327(6) Uani 1 1 d . . .
C6 C 0.5448(4) 0.84350(19) 0.98478(12) 0.0311(6) Uani 1 1 d . . .
N7 N 0.6678(2) 0.94963(11) 0.86808(9) 0.0218(4) Uani 1 1 d . . .
C8 C 0.8004(3) 0.99975(15) 0.88385(10) 0.0211(5) Uani 1 1 d . . .
C9 C 0.7863(3) 1.09591(14) 0.87743(10) 0.0190(5) Uani 1 1 d . . .
C10 C 0.6433(3) 1.13233(15) 0.84168(11) 0.0228(5) Uani 1 1 d . . .
C11 C 0.6391(3) 1.22168(15) 0.83031(11) 0.0235(5) Uani 1 1 d . . .
Cl12 Cl 0.45853(9) 1.26671(4) 0.78660(3) 0.03525(16) Uani 1 1 d . . .
C13 C 0.7762(3) 1.27557(16) 0.85235(11) 0.0256(5) Uani 1 1 d . . .
C14 C 0.9194(3) 1.24079(15) 0.88832(11) 0.0244(5) Uani 1 1 d . . .
C15 C 0.9252(3) 1.15097(14) 0.90303(10) 0.0198(5) Uani 1 1 d . . .
N16 N 1.0623(2) 1.11226(11) 0.94159(8) 0.0201(4) Uani 1 1 d . . .
C17 C 1.2333(3) 1.16034(16) 0.94859(11) 0.0216(5) Uani 1 1 d . . .
C18 C 1.3787(3) 1.09812(16) 0.97394(11) 0.0227(5) Uani 1 1 d . . .
N19 N 1.3191(2) 1.05811(11) 1.03484(9) 0.0206(4) Uani 1 1 d . . .
C20 C 1.1373(3) 1.01763(16) 1.03299(12) 0.0243(5) Uani 1 1 d . . .
C21 C 1.0001(3) 1.08186(16) 1.00566(11) 0.0225(5) Uani 1 1 d . . .
C22 C 1.4506(3) 1.03623(14) 1.07879(11) 0.0228(5) Uani 1 1 d . . .
O23 O 1.6105(2) 1.05731(10) 1.07367(8) 0.0281(4) Uani 1 1 d . . .
O24 O 1.3768(2) 0.99278(10) 1.12924(7) 0.0263(4) Uani 1 1 d . . .
C25 C 1.4940(3) 0.96414(15) 1.18389(11) 0.0293(6) Uani 1 1 d . . .
C26 C 1.3568(5) 0.9216(3) 1.22850(16) 0.0557(10) Uani 1 1 d . . .
C27 C 1.6325(5) 0.8969(2) 1.16007(17) 0.0509(9) Uani 1 1 d . . .
C28 C 1.5840(5) 1.0424(2) 1.21568(15) 0.0436(8) Uani 1 1 d . . .
H29 H 0.324(3) 0.8957(16) 0.8838(10) 0.032(7) Uiso 1 1 d . . .
H30 H 0.331(4) 0.8057(17) 0.8358(14) 0.062(9) Uiso 1 1 d . . .
H31 H 0.240(3) 0.8064(14) 0.9102(11) 0.030(7) Uiso 1 1 d . . .
H32 H 0.535(3) 0.6793(14) 0.8747(11) 0.034(7) Uiso 1 1 d . . .
H33 H 0.452(4) 0.6783(18) 0.9497(13) 0.065(9) Uiso 1 1 d . . .
H34 H 0.666(4) 0.6870(16) 0.9415(12) 0.052(9) Uiso 1 1 d . . .
H35 H 0.457(4) 0.8151(16) 1.0140(12) 0.053(8) Uiso 1 1 d . . .
H36 H 0.518(3) 0.9057(15) 0.9819(10) 0.026(6) Uiso 1 1 d . . .
H37 H 0.662(4) 0.8375(18) 1.0020(12) 0.051(9) Uiso 1 1 d . . .
H38 H 0.909(3) 0.9758(14) 0.8986(10) 0.021(6) Uiso 1 1 d . . .
H39 H 0.554(3) 1.0967(13) 0.8233(9) 0.020(6) Uiso 1 1 d . . .
H40 H 0.767(3) 1.3371(15) 0.8438(10) 0.027(6) Uiso 1 1 d . . .
H41 H 1.015(3) 1.2796(13) 0.9024(9) 0.021(6) Uiso 1 1 d . . .
H42 H 1.273(3) 1.1793(14) 0.9077(11) 0.030(7) Uiso 1 1 d . . .
H43 H 1.223(3) 1.2123(14) 0.9798(10) 0.023(6) Uiso 1 1 d . . .
H44 H 1.409(3) 1.0540(12) 0.9416(9) 0.014(6) Uiso 1 1 d . . .
H45 H 1.498(3) 1.1334(13) 0.9841(9) 0.023(6) Uiso 1 1 d . . .
H46 H 0.981(3) 1.1349(13) 1.0364(9) 0.023(6) Uiso 1 1 d . . .
H47 H 0.883(3) 1.0553(14) 1.0032(10) 0.023(6) Uiso 1 1 d . . .
H48 H 1.138(3) 0.9595(15) 1.0050(10) 0.025(6) Uiso 1 1 d . . .
H49 H 1.101(3) 1.0015(13) 1.0779(11) 0.025(6) Uiso 1 1 d . . .
H50 H 1.255(4) 0.970(2) 1.2420(14) 0.080(11) Uiso 1 1 d . . .
H51 H 1.421(3) 0.9025(16) 1.2681(13) 0.050(8) Uiso 1 1 d . . .
H52 H 1.302(5) 0.876(2) 1.2066(17) 0.100(15) Uiso 1 1 d . . .
H53 H 1.697(4) 0.8720(18) 1.1990(14) 0.061(9) Uiso 1 1 d . . .
H54 H 1.713(4) 0.9193(19) 1.1330(14) 0.059(11) Uiso 1 1 d . . .
H55 H 1.563(5) 0.846(2) 1.1362(17) 0.113(14) Uiso 1 1 d . . .
H56 H 1.667(4) 1.073(2) 1.1872(15) 0.087(13) Uiso 1 1 d . . .
H57 H 1.650(3) 1.0220(16) 1.2550(13) 0.047(8) Uiso 1 1 d . . .
H58 H 1.495(4) 1.0839(19) 1.2313(14) 0.076(11) Uiso 1 1 d . . .

loop_
_atom_site_aniso_label
_atom_site_aniso_U_11
_atom_site_aniso_U_22
_atom_site_aniso_U_33
_atom_site_aniso_U_23
_atom_site_aniso_U_13
_atom_site_aniso_U_12
S1 0.0208(3) 0.0194(3) 0.0291(3) -0.0025(3) 0.0015(3) -0.0016(3)
O2 0.0177(8) 0.0249(9) 0.0462(11) 0.0020(8) -0.0017(8) -0.0001(7)
C3 0.0198(12) 0.0205(11) 0.0318(13) 0.0043(10) 0.0026(11) -0.0033(10)
C4 0.0208(13) 0.0256(15) 0.0497(18) -0.0009(13) -0.0016(12) -0.0006(12)
C5 0.0296(15) 0.0188(13) 0.0497(18) 0.0038(12) 0.0056(16) -0.0017(12)
C6 0.0325(15) 0.0286(15) 0.0322(15) 0.0036(12) 0.0045(13) -0.0021(14)
N7 0.0277(11) 0.0159(9) 0.0217(10) 0.0003(9) 0.0016(9) -0.0037(8)
C8 0.0217(12) 0.0208(12) 0.0207(12) 0.0018(9) -0.0018(10) -0.0016(11)
C9 0.0222(11) 0.0165(11) 0.0182(11) 0.0013(9) 0.0019(10) -0.0025(10)
C10 0.0204(12) 0.0263(13) 0.0216(12) -0.0004(10) -0.0004(10) -0.0027(10)
C11 0.0230(12) 0.0273(13) 0.0204(12) 0.0058(10) -0.0019(10) 0.0014(11)
Cl12 0.0346(3) 0.0322(3) 0.0390(4) 0.0094(3) -0.0131(3) 0.0019(3)
C13 0.0309(13) 0.0190(12) 0.0269(13) 0.0028(10) -0.0017(11) 0.0022(11)
C14 0.0278(14) 0.0204(12) 0.0249(13) -0.0017(10) -0.0030(10) -0.0038(11)
C15 0.0193(12) 0.0228(12) 0.0172(11) 0.0007(10) 0.0030(9) 0.0005(10)
N16 0.0178(10) 0.0210(10) 0.0215(10) 0.0026(8) -0.0016(8) -0.0020(8)
C17 0.0213(12) 0.0235(12) 0.0200(12) 0.0043(11) 0.0009(10) -0.0009(11)
C18 0.0196(13) 0.0245(13) 0.0240(13) 0.0005(11) 0.0015(11) -0.0005(11)
N19 0.0180(10) 0.0219(11) 0.0217(10) 0.0027(8) -0.0009(8) -0.0007(8)
C20 0.0231(13) 0.0237(13) 0.0260(14) 0.0055(11) -0.0022(11) -0.0029(10)
C21 0.0195(14) 0.0267(13) 0.0214(12) 0.0027(10) 0.0027(10) -0.0027(10)
C22 0.0271(14) 0.0163(11) 0.0248(12) -0.0037(10) 0.0017(12) 0.0052(10)
O23 0.0187(9) 0.0333(10) 0.0322(10) 0.0040(8) -0.0025(8) -0.0022(8)
O24 0.0234(8) 0.0321(9) 0.0234(8) 0.0067(8) -0.0031(8) -0.0036(8)
C25 0.0350(15) 0.0282(13) 0.0246(13) 0.0041(10) -0.0081(11) -0.0001(12)
C26 0.055(2) 0.076(3) 0.0359(19) 0.0296(18) -0.0135(17) -0.014(2)
C27 0.063(2) 0.045(2) 0.0443(19) 0.0034(17) -0.0153(19) 0.0259(19)
C28 0.058(2) 0.0406(18) 0.0319(16) -0.0042(15) -0.0209(16) -0.0015(16)

loop_
_geom_bond_atom_site_label_1
_geom_bond_atom_site_label_2
_geom_bond_distance
_geom_bond_site_symmetry_2
_geom_bond_publ_flag
S1 O2 1.4886(16) . ?
S1 N7 1.7003(18) . ?
S1 C3 1.846(2) . ?
C3 C6 1.515(3) . ?
C3 C4 1.523(3) . ?
C3 C5 1.534(3) . ?
C4 H29 0.99(2) . ?
C4 H30 1.10(3) . ?
C4 H31 0.99(2) . ?
C5 H32 1.00(2) . ?
C5 H33 0.99(3) . ?
C5 H34 1.04(3) . ?
C6 H35 0.98(3) . ?
C6 H36 0.97(2) . ?
C6 H37 0.93(3) . ?
N7 C8 1.275(3) . ?
C8 C9 1.469(3) . ?
C8 H38 0.93(2) . ?
C9 C10 1.394(3) . ?
C9 C15 1.418(3) . ?
C10 C11 1.377(3) . ?
C10 H39 0.93(2) . ?
C11 C13 1.372(3) . ?
C11 Cl12 1.740(2) . ?
C13 C14 1.389(3) . ?
C13 H40 0.95(2) . ?
C14 C15 1.397(3) . ?
C14 H41 0.96(2) . ?
C15 N16 1.409(3) . ?
N16 C17 1.455(3) . ?
N16 C21 1.476(3) . ?
C17 C18 1.515(3) . ?
C17 H42 0.94(2) . ?
C17 H43 1.02(2) . ?
C18 N19 1.465(3) . ?
C18 H44 0.973(19) . ?
C18 H45 1.04(2) . ?
N19 C22 1.364(3) . ?
N19 C20 1.465(3) . ?
C20 C21 1.508(3) . ?
C20 H48 1.06(2) . ?
C20 H49 1.00(2) . ?
C21 H46 1.04(2) . ?
C21 H47 0.95(2) . ?
C22 O23 1.217(3) . ?
C22 O24 1.348(3) . ?
O24 C25 1.484(3) . ?
C25 C26 1.508(4) . ?
C25 C28 1.508(4) . ?
C25 C27 1.519(4) . ?
C26 H50 1.08(3) . ?
C26 H51 0.99(3) . ?
C26 H52 0.92(4) . ?
C27 H53 1.01(3) . ?
C27 H54 0.88(3) . ?
C27 H55 1.05(4) . ?
C28 H56 0.97(3) . ?
C28 H57 1.00(3) . ?
C28 H58 0.96(3) . ?

loop_
_cod_related_entry_id
_cod_related_entry_database
_cod_related_entry_code
1 ChemSpider 21176353
